data_7051400
_journal_name_full 'New Journal of Chemistry'
_journal_paper_doi 10.1039/a808621d
_journal_year 1999
_chemical_formula_sum 'C8 H8 O4 W'
_chemical_formula_weight 351.99
_space_group_IT_number 64
_symmetry_cell_setting orthorhombic
_symmetry_space_group_name_Hall '-C 2ac 2'
_symmetry_space_group_name_H-M 'C m c a'
_cell_angle_alpha 90.00
_cell_angle_beta 90.00
_cell_angle_gamma 90.00
_cell_formula_units_Z 4
_cell_length_a 12.557(3)
_cell_length_b 6.3700(13)
_cell_length_c 12.458(3)
_cell_measurement_temperature 293(2)
_cell_volume 996.5(3)
_diffrn_ambient_temperature 293(2)
_exptl_crystal_density_diffrn 2.346
_cod_depositor_comments
;
The following automatic conversions were performed:
'_symmetry_cell_setting' value 'Orthorhombic' changed to 'orthorhombic'
according to '/home/saulius/struct/CIF-dictionaries/cif_core.dic'
dictionary named 'cif_core.dic' version 2.4.1 from 2010-06-29.

Automatic conversion script
Id: cif_fix_enum 1527 2010-12-29 10:47:43Z saulius 
;
_cod_database_code 7051400

loop_
_symmetry_equiv_pos_as_xyz
'x, y, z'
'-x, -y+1/2, z+1/2'
'-x, y+1/2, -z+1/2'
'x, -y, -z'
'x+1/2, y+1/2, z'
'-x+1/2, -y+1, z+1/2'
'-x+1/2, y+1, -z+1/2'
'x+1/2, -y+1/2, -z'
'-x, -y, -z'
'x, y-1/2, -z-1/2'
'x, -y-1/2, z-1/2'
'-x, y, z'
'-x+1/2, -y+1/2, -z'
'x+1/2, y, -z-1/2'
'x+1/2, -y, z-1/2'
'-x+1/2, y+1/2, z'

loop_
_atom_site_label
_atom_site_type_symbol
_atom_site_fract_x
_atom_site_fract_y
_atom_site_fract_z
_atom_site_U_iso_or_equiv
_atom_site_adp_type
_atom_site_occupancy
_atom_site_calc_flag
_atom_site_refinement_flags
_atom_site_disorder_assembly
_atom_site_disorder_group
W1 W 0.0000 0.0000 0.0000 0.0249(3) Uani 1 d S . .
O1 O 0.1795(5) -0.2755(13) -0.1110(6) 0.065(2) Uani 1 d . . .
C1 C 0.1154(6) -0.1756(16) -0.0712(7) 0.038(2) Uani 1 d . . .
C2 C -0.0421(13) 0.279(3) -0.1155(14) 0.041(4) Uani 0.50 d P . .
H2A H -0.1117 0.2745 -0.1494 0.049 Uiso 0.50 d PR . .
H2C H -0.0210 0.4181 -0.0925 0.049 Uiso 0.50 d PR . .
C3 C 0.0403(13) 0.148(3) -0.1630(12) 0.033(4) Uani 0.50 d P . .
H3C H 0.1103 0.2113 -0.1692 0.039 Uiso 0.50 d PR . .
H3A H 0.0199 0.0681 -0.2260 0.039 Uiso 0.50 d PR . .

loop_
_atom_site_aniso_label
_atom_site_aniso_U_11
_atom_site_aniso_U_22
_atom_site_aniso_U_33
_atom_site_aniso_U_23
_atom_site_aniso_U_13
_atom_site_aniso_U_12
W1 0.0274(3) 0.0229(4) 0.0243(3) -0.0012(4) 0.000 0.000
O1 0.043(3) 0.067(6) 0.083(5) -0.042(5) -0.004(4) 0.016(4)
C1 0.031(4) 0.043(5) 0.040(4) -0.009(5) 0.000(4) -0.004(4)
C2 0.060(10) 0.026(10) 0.036(9) 0.021(9) -0.007(8) -0.006(8)
C3 0.048(9) 0.019(9) 0.031(8) -0.001(7) 0.006(7) -0.007(7)

loop_
_geom_bond_atom_site_label_1
_geom_bond_atom_site_label_2
_geom_bond_distance
_geom_bond_site_symmetry_2
_geom_bond_publ_flag
W1 C1 2.034(9) 12 ?
W1 C1 2.034(9) 9 ?
W1 C1 2.034(9) 4 ?
W1 C1 2.034(9) . ?
W1 C3 2.296(15) 12 ?
W1 C3 2.296(15) . ?
W1 C3 2.296(15) 4 ?
W1 C3 2.296(15) 9 ?
W1 C2 2.346(16) 12 ?
W1 C2 2.346(16) . ?
W1 C2 2.346(16) 4 ?
W1 C2 2.346(16) 9 ?
O1 C1 1.140(10) . ?
C2 C3 1.02(2) 12 ?
C2 C2 1.06(3) 12 ?
C2 C3 1.45(2) . ?
C3 C3 1.01(3) 12 ?
C3 C2 1.02(2) 12 ?
